data_2013421
loop_
_publ_author_name
'Shuvalov, Robert R.'
'Burns, Peter C.'

_publ_section_title
;
 A monoclinic polymorph of uranyl dinitrate trihydrate,
 [UO~2~(NO~3~)~2~(H~2~O)~2~]&#x00B7;H~2~O
;
_journal_issue 8
_journal_name_full 'Acta Crystallographica Section C'
_journal_page_first i71
_journal_page_last i73
_journal_paper_doi 10.1107/S0108270103012113
_journal_volume 59
_journal_year 2003
_chemical_formula_iupac '[U O2 (N O3)2 (H2 O)2], H2 O'
_chemical_formula_moiety 'H4 N2 O10 U, H2 O'
_chemical_formula_sum 'H6 N2 O11 U'
_chemical_formula_weight 448.1
_chemical_name_common 'uranyl dinitrate trihydrate'
_chemical_name_systematic 'diaquadinitratouranyl(VI) hydrate'
_space_group_IT_number 14
_symmetry_cell_setting monoclinic
_symmetry_space_group_name_Hall '-P 2ybc'
_symmetry_space_group_name_H-M 'P 1 21/c 1'
_audit_creation_method 'WinGX routine CIF_UPDATE'
_cell_angle_alpha 90
_cell_angle_beta 99.401(7)
_cell_angle_gamma 90
_cell_formula_units_Z 4
_cell_length_a 7.1797(15)
_cell_length_b 8.954(3)
_cell_length_c 14.301(4)
_cell_measurement_reflns_used 2067
_cell_measurement_temperature 293(2)
_cell_measurement_theta_max 25.42
_cell_measurement_theta_min 2.70
_cell_volume 907.0(4)
_computing_cell_refinement 'SAINT-Plus (Bruker, 1999)'
_computing_data_collection 'SMART (Bruker, 2001)'
_computing_data_reduction SAINT-Plus
_computing_molecular_graphics 'ATOMS (Dowty, 2000)'
_computing_publication_material 'SHELXTL NT (Bruker, 1998) and WinGX (Farrugia, 1999)'
_computing_structure_refinement SHELXTL
_computing_structure_solution 'SHELXTL (Bruker, 1998)'
_diffrn_measured_fraction_theta_full 0.967
_diffrn_measured_fraction_theta_max 0.967
_diffrn_measurement_device_type 'Bruker APEX CCD area-detector'
_diffrn_measurement_method '\w scans'
_diffrn_radiation_type MoK\a
_diffrn_radiation_wavelength 0.71073
_diffrn_reflns_av_R_equivalents 0.0543
_diffrn_reflns_limit_h_max 11
_diffrn_reflns_limit_h_min -6
_diffrn_reflns_limit_k_max 14
_diffrn_reflns_limit_k_min -13
_diffrn_reflns_limit_l_max 22
_diffrn_reflns_limit_l_min -20
_diffrn_reflns_number 9795
_diffrn_reflns_theta_full 34.42
_diffrn_reflns_theta_max 34.42
_diffrn_reflns_theta_min 2.69
_diffrn_standards_number 0
_exptl_absorpt_coefficient_mu 17.948
_exptl_absorpt_correction_T_max 0.3752
_exptl_absorpt_correction_T_min 0.171
_exptl_absorpt_correction_type empirical
_exptl_absorpt_process_details '(XPREP; Bruker, 1997)'
_exptl_crystal_colour 'pale yellow'
_exptl_crystal_density_diffrn 3.281
_exptl_crystal_density_meas ?
_exptl_crystal_density_method 'not measured'
_exptl_crystal_description plate
_exptl_crystal_F_000 800
_exptl_crystal_size_max 0.20
_exptl_crystal_size_mid 0.10
_exptl_crystal_size_min 0.06
_refine_diff_density_max 1.245
_refine_diff_density_min -0.785
_refine_ls_extinction_coef 0.00110(6)
_refine_ls_extinction_expression Fc^*^=kFc[1+0.001xFc^2^\l^3^/sin(2\q)]^-1/4^
_refine_ls_extinction_method SHELXL97
_refine_ls_goodness_of_fit_ref 0.996
_refine_ls_hydrogen_treatment undef
_refine_ls_matrix_type full
_refine_ls_number_parameters 128
_refine_ls_number_reflns 3706
_refine_ls_number_restraints 0
_refine_ls_restrained_S_all 0.996
_refine_ls_R_factor_gt 0.0303
_refine_ls_shift/su_max 0.001
_refine_ls_structure_factor_coef Fsqd
_refine_ls_weighting_details 'calc w=1/[\s^2^(Fo^2^)-1.0571P] where P=(Fo^2^+2Fc^2^)/3'
_refine_ls_weighting_scheme calc
_refine_ls_wR_factor_ref 0.0590
_reflns_number_gt 2219
_reflns_number_total 3706
_reflns_threshold_expression 'I > 2\s(I)'
_cod_data_source_file fa1015.cif
_cod_data_source_block I
_cod_depositor_comments
;
The following automatic conversions were performed:
'_symmetry_cell_setting' value 'Monoclinic' changed to 'monoclinic'
according to '/home/saulius/struct/CIF-dictionaries/cif_core.dic'
dictionary named 'cif_core.dic' version 2.4.1 from 2010-06-29.

Automatic conversion script
Id: cif_fix_enum 1527 2010-12-29 10:47:43Z saulius 

The following automatic conversions were performed:

'_symmetry_cell_setting' value 'Monoclinic' changed to 'monoclinic'
according to /home/saulius/struct/CIF-dictionaries/cif_core.dic
dictionary named 'cif_core.dic' version 2.4.1 from 2010-06-29.

Automatic conversion script
Id: cif_fix_values 1715 2011-07-08 13:25:40Z adriana 

The following automatic conversions were performed:

'_exptl_crystal_density_meas' value 'not measured' was changed to '?'
- the value is perceived as not measured.

Automatic conversion script
Id: cif_fix_values 3008 2015-01-20 13:52:24Z robertas 
;
_cod_original_cell_volume 907.1(4)
_cod_original_sg_symbol_H-M 'P 21/c'
_cod_database_code 2013421
_cod_database_fobs_code 2013421

loop_
_symmetry_equiv_pos_as_xyz
'x, y, z'
'-x, y+1/2, -z+1/2'
'-x, -y, -z'
'x, -y-1/2, z-1/2'

loop_
_atom_site_label
_atom_site_fract_x
_atom_site_fract_y
_atom_site_fract_z
_atom_site_U_iso_or_equiv
_atom_site_adp_type
_atom_site_calc_flag
_atom_site_refinement_flags
_atom_site_occupancy
_atom_site_disorder_assembly
_atom_site_disorder_group
_atom_site_type_symbol
_atom_site_attached_hydrogens
U 0.11836(3) 0.20766(2) 0.37909(2) 0.03531(8) Uani d . 1 . . U 0
N1 0.4627(7) 0.0728(6) 0.3287(4) 0.0503(14) Uani d . 1 . . N 0
N2 -0.1763(8) 0.2507(5) 0.2118(4) 0.0434(13) Uani d . 1 . . N 0
O1 0.0347(6) 0.0274(4) 0.3900(3) 0.0517(12) Uani d . 1 . . O 0
O2 0.2085(6) 0.3912(4) 0.3704(3) 0.0568(12) Uani d . 1 . . O 0
O3 -0.1956(6) 0.2888(4) 0.2953(3) 0.0503(11) Uani d . 1 . . O 0
O4 0.3248(6) 0.1142(5) 0.2674(3) 0.0533(12) Uani d . 1 . . O 0
O5 -0.0138(6) 0.2004(4) 0.2055(3) 0.0483(11) Uani d . 1 . . O 0
O6 0.4507(6) 0.1091(5) 0.4129(3) 0.0595(12) Uani d . 1 . . O 0
O7 0.5920(6) -0.0001(5) 0.3044(4) 0.0681(15) Uani d . 1 . . O 0
O8 -0.3020(7) 0.2615(4) 0.1433(3) 0.0554(12) Uani d . 1 . . O 0
O9W 0.2592(6) 0.2126(4) 0.5471(3) 0.0556(11) Uani d . 1 . . O 2
O10W -0.1030(7) 0.3130(4) 0.4781(3) 0.0670(14) Uani d . 1 . . O 2
O11W 0.3919(6) 0.0018(4) 0.0818(3) 0.0533(12) Uani d . 1 . . O 2

loop_
_atom_site_aniso_label
_atom_site_aniso_U_11
_atom_site_aniso_U_22
_atom_site_aniso_U_33
_atom_site_aniso_U_12
_atom_site_aniso_U_13
_atom_site_aniso_U_23
U 0.03720(13) 0.03301(11) 0.03622(13) 0.00012(11) 0.00752(9) 0.00116(11)
N1 0.032(3) 0.048(3) 0.069(5) -0.004(2) 0.002(3) 0.008(3)
N2 0.044(3) 0.038(3) 0.051(4) -0.001(2) 0.015(3) 0.003(2)
O1 0.044(3) 0.038(2) 0.076(4) -0.0037(19) 0.019(2) 0.008(2)
O2 0.068(3) 0.037(2) 0.068(3) 0.001(2) 0.020(3) 0.007(2)
O3 0.056(3) 0.054(2) 0.045(3) 0.011(2) 0.020(2) -0.001(2)
O4 0.046(3) 0.062(3) 0.053(3) 0.010(2) 0.012(2) -0.003(2)
O5 0.045(3) 0.060(3) 0.041(3) 0.010(2) 0.010(2) 0.000(2)
O6 0.043(3) 0.077(3) 0.054(3) 0.008(2) -0.004(2) 0.005(3)
O7 0.040(3) 0.059(3) 0.110(5) 0.010(2) 0.025(3) 0.003(3)
O8 0.052(3) 0.065(3) 0.044(3) 0.005(2) -0.008(2) -0.001(2)
O9W 0.061(3) 0.058(3) 0.045(3) 0.009(2) 0.001(2) 0.001(2)
O10W 0.079(4) 0.089(3) 0.037(3) 0.030(3) 0.020(3) 0.008(2)
O11W 0.052(3) 0.056(3) 0.051(3) -0.004(2) 0.007(2) 0.007(2)

loop_
_atom_type_symbol
_atom_type_description
_atom_type_scat_dispersion_real
_atom_type_scat_dispersion_imag
_atom_type_scat_source
O O 0.0106 0.006 'International Tables Vol C Tables 4.2.6.8 and 6.1.1.4'
H H 0 0 'International Tables Vol C Tables 4.2.6.8 and 6.1.1.4'
N N 0.0061 0.0033 'International Tables Vol C Tables 4.2.6.8 and 6.1.1.4'
U U -9.6767 9.6646 'International Tables Vol C Tables 4.2.6.8 and 6.1.1.4'

loop_
_geom_angle_atom_site_label_1
_geom_angle_atom_site_label_2
_geom_angle_atom_site_label_3
_geom_angle_site_symmetry_1
_geom_angle_site_symmetry_3
_geom_angle
_geom_angle_publ_flag
O1 U O2 . . 178.6(2) yes
O1 U O3 . . 90.87(17) yes
O2 U O3 . . 90.45(17) yes
O1 U O4 . . 89.77(15) yes
O2 U O4 . . 90.25(15) yes
O1 U O5 . . 89.11(18) yes
O2 U O5 . . 92.17(17) yes
O1 U O6 . . 89.30(16) yes
O2 U O6 . . 89.60(17) yes
O1 U O9W . . 91.26(17) yes
O2 U O9W . . 87.44(17) yes
O1 U O10W . . 92.23(15) yes
O2 U O10W . . 87.87(15) yes
O3 U O4 . . 112.12(14) no
O3 U O5 . . 50.45(12) yes
O3 U O6 . . 162.44(13) no
O4 U O5 . . 61.70(14) yes
O4 U O6 . . 50.32(14) yes
O5 U O6 . . 112.00(13) no
O9W U O3 . . 131.68(13) no
O9W U O4 . . 116.15(15) no
O9W U O5 . . 177.82(12) no
O9W U O6 . . 65.86(14) yes
O9W U O10W . . 68.51(15) yes
O10W U O3 . . 63.18(15) yes
O10W U O4 . . 174.90(15) no
O10W U O5 . . 113.63(15) no
O10W U O6 . . 134.36(15) no
O7 N1 O6 . . 125.3(6) yes
O7 N1 O4 . . 120.1(6) yes
O6 N1 O4 . . 114.6(5) yes
O8 N2 O5 . . 122.6(5) yes
O8 N2 O3 . . 123.5(5) yes
O5 N2 O3 . . 113.9(6) yes
O9W O7 O11W 3_656 . 139.57(18) no
O11W O9W O7 4_566 3_656 113.6(2) no
O11W O10W O8 2 4_566 87.10(16) no
O10W O11W O9W 2_545 4_565 107.4(2) no
O10W O11W O2 2_545 2_645 121.36(17) no
O9W O11W O2 4_565 2_645 129.64(18) no
O10W O11W O7 2_545 . 119.81(16) no
O9W O11W O7 4_565 . 105.36(16) no
O2 O11W O7 2_645 . 61.70(13) no

loop_
_geom_bond_atom_site_label_1
_geom_bond_atom_site_label_2
_geom_bond_site_symmetry_2
_geom_bond_distance
_geom_bond_publ_flag
U O1 . 1.738(3) yes
U O2 . 1.778(4) yes
U O9W . 2.450(5) yes
U O10W . 2.481(4) yes
U O3 . 2.482(5) yes
U O4 . 2.494(4) yes
U O5 . 2.509(4) yes
U O6 . 2.516(4) yes
N1 O7 . 1.230(6) yes
N1 O6 . 1.265(6) yes
N1 O4 . 1.267(7) yes
N2 O8 . 1.223(7) yes
N2 O5 . 1.268(6) yes
N2 O3 . 1.271(6) yes
O2 O11W 2_655 3.007(6) no
O7 O9W 3_656 2.921(6) no
O7 O11W . 3.272(7) no
O8 O10W 4_565 3.028(5) no
O9W O11W 4_566 2.746(5) yes
O9W O7 3_656 2.921(6) yes
O10W O11W 2 2.705(6) yes
O10W O8 4_566 3.028(5) yes
O11W O10W 2_545 2.705(6) no
O11W O9W 4_565 2.746(5) no
O11W O2 2_645 3.007(6) yes
O11W O7 . 3.272(7) yes
